data_4115923
loop_
_publ_author_name
'Ralf-Dieter Schnebeck'
'Eva Freisinger'
'Frank Glah\'e'
'Bernhard Lippert'

_publ_contact_author_address
; Fachbereich Chemie
  Universit\"at Dortmund
  Otto-Hahn-Str. 6
  D-44221 Dortmund
  Germany
;
_publ_contact_author_email lippert@pop.uni-dortmund.de
_publ_contact_author_fax 'Int. code + (231) 755-3797'
_publ_contact_author_name 'Prof. Bernhard Lippert'
_publ_contact_author_phone '231 755-3840'
_publ_section_title
;
 Molecular Architecture Based on Metal Triangles Derived from
 2,2'-Bipyrazine (Bpz) and EnMII (M = Pt, Pd)
;
_journal_name_full 'Journal of the American Chemical Society'
_journal_page_first 1381
_journal_page_last 1390
_journal_paper_doi 10.1021/ja9931325
_journal_volume 122
_journal_year 2000
_chemical_formula_structural '[enPt(bpz)](NO3)2'
_chemical_formula_sum 'C10 H14 N8 O6 Pt'
_chemical_formula_weight 537.38
_chemical_name_systematic
; 
 ? 
;
_space_group_IT_number 2
_symmetry_cell_setting triclinic
_symmetry_space_group_name_Hall '-P 1'
_symmetry_space_group_name_H-M 'P -1'
_atom_sites_solution_hydrogens geom
_atom_sites_solution_primary patterson
_atom_sites_solution_secondary difmap
_audit_creation_method SHELXL
_cell_angle_alpha 62.44(3)
_cell_angle_beta 77.18(3)
_cell_angle_gamma 69.93(3)
_cell_formula_units_Z 2
_cell_length_a 8.878(2)
_cell_length_b 10.223(2)
_cell_length_c 10.313(2)
_cell_measurement_reflns_used 2327
_cell_measurement_temperature 163(2)
_cell_measurement_theta_max 24.72
_cell_measurement_theta_min 2.23
_cell_volume 777.2(4)
_computing_cell_refinement 'DENZO, SCALEPACK (Otwinowski, Minor, 1997)'
_computing_data_collection 'Collect, datacollection software, Nonius, 1998'
_computing_data_reduction 'DENZO, SCALEPACK (Otwinowski, Minor, 1997)'
_computing_molecular_graphics 'Siemens SHELXTL-PLUS(VMS)'
_computing_publication_material SHELXL-93
_computing_structure_refinement 'SHELXL-93 (Sheldrick, 1993)'
_computing_structure_solution 'SHELXS-86 (Sheldrick, 1990)'
_diffrn_ambient_temperature 163(2)
_diffrn_detector_area_resol_mean '19 vertical, 18 horizontal'
_diffrn_measurement_device Enraf-Nonius-KappaCCD
_diffrn_measurement_method
;
360 frames via \w-rotation (\D\w\=1\%) and two times 20s per frame
;
_diffrn_radiation_monochromator graphite
_diffrn_radiation_source 'fine-focus sealed tube'
_diffrn_radiation_type MoK\a
_diffrn_radiation_wavelength 0.71069
_diffrn_reflns_av_R_equivalents 0.045
_diffrn_reflns_av_sigmaI/netI 0.0378
_diffrn_reflns_limit_h_max 10
_diffrn_reflns_limit_h_min 0
_diffrn_reflns_limit_k_max 11
_diffrn_reflns_limit_k_min -10
_diffrn_reflns_limit_l_max 11
_diffrn_reflns_limit_l_min -11
_diffrn_reflns_number 2327
_diffrn_reflns_theta_max 24.72
_diffrn_reflns_theta_min 2.23
_exptl_absorpt_coefficient_mu 9.078
_exptl_absorpt_correction_T_max 0.2099
_exptl_absorpt_correction_T_min 0.1299
_exptl_absorpt_correction_type SCALEPACK
_exptl_crystal_colour yellow
_exptl_crystal_density_diffrn 2.296
_exptl_crystal_description block
_exptl_crystal_F_000 512
_exptl_crystal_size_max 0.38
_exptl_crystal_size_mid 0.38
_exptl_crystal_size_min 0.25
_refine_diff_density_max 1.125
_refine_diff_density_min -1.625
_refine_diff_density_rms 0.128
_refine_ls_extinction_coef 0.0044(7)
_refine_ls_extinction_expression Fc^*^=kFc[1+0.001xFc^2^\l^3^/sin(2\q)]^-1/4^
_refine_ls_extinction_method SHELXL
_refine_ls_goodness_of_fit_all 1.033
_refine_ls_goodness_of_fit_obs 1.062
_refine_ls_hydrogen_treatment refU
_refine_ls_matrix_type full
_refine_ls_number_parameters 251
_refine_ls_number_reflns 2318
_refine_ls_number_restraints 0
_refine_ls_restrained_S_all 2.039
_refine_ls_restrained_S_obs 1.062
_refine_ls_R_factor_all 0.0462
_refine_ls_R_factor_obs 0.0313
_refine_ls_shift/esd_max 0.033
_refine_ls_shift/esd_mean 0.001
_refine_ls_structure_factor_coef Fsqd
_refine_ls_weighting_details 'w=1/[\s^2^(Fo^2^)+(0.0304P)^2^+4.4731P] where P=(Fo^2^+2Fc^2^)/3'
_refine_ls_weighting_scheme calc
_refine_ls_wR_factor_all 0.1496
_refine_ls_wR_factor_obs 0.0727
_reflns_number_observed 2057
_reflns_number_total 2327
_reflns_observed_criterion >2sigma(I)
_cod_data_source_file ja9931325_3.cif
_cod_data_source_block 2a
_cod_depositor_comments
;
The following automatic conversions were performed:

'_refine_ls_weighting_scheme' value 'calc
w=1/[\s^2^(Fo^2^)+(0.0304P)^2^+4.4731P] where P=(Fo^2^+2Fc^2^)/3' was
changed to 'calc'. New tag '_refine_ls_weighting_details' was
created. The value of the new tag was set to
'w=1/[\s^2^(Fo^2^)+(0.0304P)^2^+4.4731P] where P=(Fo^2^+2Fc^2^)/3'.

Automatic conversion script
Id: cif_fix_values 3143 2015-03-26 13:38:13Z robertas 
;
_cod_original_cell_volume 777.2(3)
_cod_database_code 4115923

loop_
_symmetry_equiv_pos_as_xyz
'x, y, z'
'-x, -y, -z'

loop_
_atom_site_aniso_label
_atom_site_aniso_U_11
_atom_site_aniso_U_22
_atom_site_aniso_U_33
_atom_site_aniso_U_23
_atom_site_aniso_U_13
_atom_site_aniso_U_12
Pt1 0.0363(2) 0.0323(2) 0.0434(2) -0.01142(14) -0.01166(12) -0.00277(12)
N11 0.043(4) 0.049(4) 0.061(5) -0.030(4) -0.017(3) 0.002(3)
N12 0.043(4) 0.045(4) 0.043(4) -0.016(3) -0.009(3) -0.008(3)
C11 0.085(9) 0.076(8) 0.137(12) -0.073(8) -0.045(8) 0.010(6)
C12 0.049(6) 0.065(7) 0.108(9) -0.050(6) 0.014(5) -0.023(5)
N1 0.033(4) 0.035(4) 0.052(4) -0.010(3) -0.009(3) -0.009(3)
C2 0.031(5) 0.033(4) 0.068(6) -0.012(4) -0.009(4) -0.003(3)
C3 0.039(5) 0.040(5) 0.099(8) -0.027(5) -0.009(5) -0.006(4)
N4 0.031(4) 0.050(5) 0.092(6) -0.019(4) -0.013(4) -0.001(3)
C5 0.034(5) 0.040(5) 0.068(6) -0.002(5) -0.013(4) -0.010(4)
C6 0.036(5) 0.049(5) 0.051(5) -0.009(4) -0.008(4) -0.015(4)
N1' 0.025(4) 0.035(4) 0.051(4) -0.016(3) -0.008(3) -0.001(2)
C2' 0.037(5) 0.029(4) 0.066(6) -0.017(4) -0.010(4) -0.005(3)
C3' 0.046(6) 0.033(5) 0.094(8) -0.029(5) -0.009(5) -0.002(4)
N4' 0.044(5) 0.048(5) 0.102(7) -0.036(5) -0.013(4) -0.013(3)
C5' 0.028(5) 0.049(5) 0.076(6) -0.026(5) -0.008(4) -0.010(4)
C6' 0.024(4) 0.041(5) 0.065(6) -0.023(4) -0.002(3) -0.003(3)
N10 0.089(9) 0.149(13) 0.045(6) -0.047(7) -0.020(6) -0.023(9)
O11 0.109(11) 0.163(14) 0.095(10) -0.085(10) 0.054(8) -0.113(11)
O12 0.082(11) 0.117(14) 0.064(9) -0.037(10) -0.018(7) -0.023(10)
O13 0.096(11) 0.093(10) 0.087(10) -0.014(9) -0.056(9) -0.016(8)
O11A 0.047(14) 0.150(26) 0.148(26) -0.109(24) -0.039(16) 0.006(14)
O12A 0.083(19) 0.127(25) 0.101(22) -0.068(20) 0.016(16) -0.055(18)
N20 0.030(4) 0.053(5) 0.055(5) -0.023(4) -0.004(3) -0.005(3)
O21 0.045(4) 0.044(4) 0.135(7) -0.032(4) 0.022(4) -0.005(3)
O22 0.047(5) 0.104(6) 0.062(5) 0.008(4) -0.015(3) -0.037(4)
O23 0.083(6) 0.077(6) 0.157(9) -0.081(6) -0.007(5) 0.000(4)

loop_
_atom_site_label
_atom_site_type_symbol
_atom_site_fract_x
_atom_site_fract_y
_atom_site_fract_z
_atom_site_U_iso_or_equiv
_atom_site_thermal_displace_type
_atom_site_occupancy
_atom_site_calc_flag
_atom_site_refinement_flags
_atom_site_disorder_group
Pt1 Pt 0.17535(4) 0.25693(3) 0.23670(4) 0.0396(2) Uani 1 d . .
N11 N 0.3812(8) 0.0847(8) 0.2584(8) 0.050(2) Uani 1 d . .
H11A H 0.4532(8) 0.1167(8) 0.1828(8) 0.127(19) Uiso 1 calc R .
H11B H 0.4239(8) 0.0563(8) 0.3421(8) 0.127(19) Uiso 1 calc R .
N12 N 0.0923(8) 0.1242(8) 0.1872(8) 0.045(2) Uani 1 d . .
H12A H 0.0202(8) 0.0854(8) 0.2592(8) 0.127(19) Uiso 1 calc R .
H12B H 0.0422(8) 0.1826(8) 0.1036(8) 0.127(19) Uiso 1 calc R .
C11 C 0.3429(15) -0.0517(14) 0.2611(17) 0.091(4) Uani 1 d . .
H11C H 0.4393(15) -0.1151(14) 0.2305(17) 0.127(19) Uiso 1 calc R .
H11D H 0.3082(15) -0.1140(14) 0.3605(17) 0.127(19) Uiso 1 calc R .
C12 C 0.2241(12) -0.0024(12) 0.1696(14) 0.070(3) Uani 1 d . .
H12C H 0.1824(12) -0.0872(12) 0.1916(14) 0.127(19) Uiso 1 calc R .
H12D H 0.2691(12) 0.0318(12) 0.0686(14) 0.127(19) Uiso 1 calc R .
N1 N -0.0253(8) 0.4296(7) 0.2168(8) 0.043(2) Uani 1 d . .
C2 C -0.0193(10) 0.5338(9) 0.2601(10) 0.048(2) Uani 1 d . .
C3 C -0.1508(11) 0.6605(10) 0.2487(12) 0.061(3) Uani 1 d . .
H3 H -0.1441(11) 0.7299(10) 0.2804(12) 0.040(9) Uiso 1 calc R .
N4 N -0.2857(9) 0.6858(9) 0.1941(10) 0.064(2) Uani 1 d . .
C5 C -0.2898(10) 0.5823(10) 0.1500(11) 0.055(2) Uani 1 d . .
H5 H -0.3814(10) 0.5976(10) 0.1093(11) 0.040(9) Uiso 1 calc R .
C6 C -0.1618(10) 0.4536(10) 0.1633(9) 0.049(2) Uani 1 d . .
H6 H -0.1706(10) 0.3827(10) 0.1348(9) 0.040(9) Uiso 1 calc R .
N1' N 0.2496(7) 0.3811(7) 0.3005(7) 0.0390(15) Uani 1 d . .
C2' C 0.1352(10) 0.5043(9) 0.3129(10) 0.045(2) Uani 1 d . .
C3' C 0.1681(11) 0.5880(10) 0.3703(12) 0.059(2) Uani 1 d . .
H3' H 0.0872(11) 0.6715(10) 0.3775(12) 0.040(9) Uiso 1 calc R .
N4' N 0.3120(9) 0.5542(9) 0.4166(10) 0.061(2) Uani 1 d . .
C5' C 0.4230(10) 0.4354(10) 0.4007(11) 0.051(2) Uani 1 d . .
H5' H 0.5251(10) 0.4093(10) 0.4299(11) 0.040(9) Uiso 1 calc R .
C6' C 0.3951(9) 0.3485(9) 0.3430(10) 0.045(2) Uani 1 d . .
H6' H 0.4777(9) 0.2670(9) 0.3336(10) 0.040(9) Uiso 1 calc R .
N10 N 0.2950(16) 0.7547(17) 0.9794(12) 0.092(4) Uani 1 d . .
O11 O 0.3595(17) 0.8664(20) 0.9472(16) 0.099(5) Uani 0.67 d P 1
O12 O 0.1595(20) 0.7262(21) 1.0259(16) 0.088(4) Uani 0.67 d P 1
O13 O 0.3959(20) 0.6471(18) 0.9685(17) 0.096(5) Uani 0.67 d P 1
O11A O 0.3603(28) 0.7306(38) 1.0709(37) 0.100(10) Uani 0.33 d P 2
O12A O 0.3261(33) 0.7556(36) 0.8666(34) 0.093(8) Uani 0.33 d P 2
O13A O 0.1395(29) 0.7995(24) 1.0130(28) 0.044(6) Uiso 0.33 d P 2
N20 N 0.2182(8) 0.0213(8) 0.6082(8) 0.048(2) Uani 1 d . .
O21 O 0.0826(8) 0.1016(8) 0.6210(10) 0.085(3) Uani 1 d . .
O22 O 0.3368(8) 0.0671(9) 0.5764(8) 0.082(2) Uani 1 d . .
O23 O 0.2334(10) -0.1157(10) 0.6357(11) 0.100(3) Uani 1 d . .

loop_
_atom_type_symbol
_atom_type_description
_atom_type_scat_dispersion_real
_atom_type_scat_dispersion_imag
_atom_type_scat_source
C C 0.0033 0.0016 'International Tables Vol C Tables 4.2.6.8 and 6.1.1.4'
H H 0.0000 0.0000 'International Tables Vol C Tables 4.2.6.8 and 6.1.1.4'
N N 0.0061 0.0033 'International Tables Vol C Tables 4.2.6.8 and 6.1.1.4'
O O 0.0106 0.0060 'International Tables Vol C Tables 4.2.6.8 and 6.1.1.4'
Pt Pt -1.7033 8.3905 'International Tables Vol C Tables 4.2.6.8 and 6.1.1.4'

loop_
_geom_angle_atom_site_label_1
_geom_angle_atom_site_label_2
_geom_angle_atom_site_label_3
_geom_angle
N1 Pt1 N1' 80.2(2)
N1 Pt1 N11 178.6(3)
N1' Pt1 N11 98.4(3)
N1 Pt1 N12 99.1(3)
N1' Pt1 N12 175.8(3)
N11 Pt1 N12 82.3(3)
C11 N11 Pt1 108.8(6)
C11 N11 H11A 109.9(6)
Pt1 N11 H11A 109.9(2)
C11 N11 H11B 109.9(6)
Pt1 N11 H11B 109.9(2)
H11A N11 H11B 108.3
C12 N12 Pt1 111.3(6)
C12 N12 H12A 109.4(5)
Pt1 N12 H12A 109.4(2)
C12 N12 H12B 109.4(6)
Pt1 N12 H12B 109.4(2)
H12A N12 H12B 108.0
C12 C11 N11 111.0(9)
C12 C11 H11C 109.4(7)
N11 C11 H11C 109.4(6)
C12 C11 H11D 109.4(8)
N11 C11 H11D 109.4(6)
H11C C11 H11D 108.0
C11 C12 N12 111.0(9)
C11 C12 H12C 109.5(7)
N12 C12 H12C 109.4(5)
C11 C12 H12D 109.4(8)
N12 C12 H12D 109.4(5)
H12C C12 H12D 108.0
C6 N1 C2 117.5(7)
C6 N1 Pt1 127.2(6)
C2 N1 Pt1 115.4(5)
N1 C2 C3 120.5(8)
N1 C2 C2' 115.0(7)
C3 C2 C2' 124.5(8)
N4 C3 C2 122.3(9)
N4 C3 H3 118.9(5)
C2 C3 H3 118.9(6)
C3 N4 C5 116.8(8)
N4 C5 C6 122.0(8)
N4 C5 H5 119.0(5)
C6 C5 H5 119.0(6)
N1 C6 C5 121.0(9)
N1 C6 H6 119.5(5)
C5 C6 H6 119.5(6)
C6' N1' C2' 117.1(7)
C6' N1' Pt1 126.9(5)
C2' N1' Pt1 115.8(5)
N1' C2' C3' 120.8(8)
N1' C2' C2 113.3(7)
C3' C2' C2 125.9(8)
N4' C3' C2' 122.7(8)
N4' C3' H3' 118.7(5)
C2' C3' H3' 118.7(5)
C5' N4' C3' 115.6(8)
N4' C5' C6' 123.6(8)
N4' C5' H5' 118.2(5)
C6' C5' H5' 118.2(5)
N1' C6' C5' 120.3(7)
N1' C6' H6' 119.9(4)
C5' C6' H6' 119.9(5)
O11A N10 O12A 137.3(25)
O13 N10 O12 111.3(18)
O11A N10 O13A 108.5(20)
O12A N10 O13A 114.2(21)
O13 N10 O11 110.1(15)
O12 N10 O11 138.5(16)
O22 N20 O21 122.6(8)
O22 N20 O23 119.8(8)
O21 N20 O23 117.5(7)

loop_
_geom_bond_atom_site_label_1
_geom_bond_atom_site_label_2
_geom_bond_distance
Pt1 N1 2.000(6)
Pt1 N1' 2.005(6)
Pt1 N11 2.025(7)
Pt1 N12 2.035(7)
N11 C11 1.532(13)
N11 H11A 0.90
N11 H11B 0.90
N12 C12 1.470(12)
N12 H12A 0.90
N12 H12B 0.90
C11 C12 1.38(2)
C11 H11C 0.97
C11 H11D 0.97
C12 H12C 0.97
C12 H12D 0.97
N1 C6 1.341(10)
N1 C2 1.353(11)
C2 C3 1.392(12)
C2 C2' 1.470(11)
C3 N4 1.332(12)
C3 H3 0.93
N4 C5 1.343(13)
C5 C6 1.385(12)
C5 H5 0.93
C6 H6 0.93
N1' C6' 1.338(10)
N1' C2' 1.359(10)
C2' C3' 1.373(12)
C3' N4' 1.339(11)
C3' H3' 0.93
N4' C5' 1.328(11)
C5' C6' 1.383(12)
C5' H5' 0.93
C6' H6' 0.93
N10 O11A 1.10(2)
N10 O12A 1.13(3)
N10 O13 1.19(2)
N10 O12 1.27(2)
N10 O13A 1.32(3)
N10 O11 1.33(2)
N20 O22 1.216(9)
N20 O21 1.221(9)
N20 O23 1.257(10)

loop_
_geom_torsion_atom_site_label_1
_geom_torsion_atom_site_label_2
_geom_torsion_atom_site_label_3
_geom_torsion_atom_site_label_4
_geom_torsion
N1 Pt1 N11 C11 164.6(111)
N1' Pt1 N11 C11 162.9(7)
N12 Pt1 N11 C11 -12.9(7)
N1 Pt1 N12 C12 170.7(6)
N1' Pt1 N12 C12 -108.2(33)
N11 Pt1 N12 C12 -9.4(7)
Pt1 N11 C11 C12 35.4(13)
N11 C11 C12 N12 -44.4(14)
Pt1 N12 C12 C11 32.7(12)
N1' Pt1 N1 C6 175.3(7)
N11 Pt1 N1 C6 173.6(111)
N12 Pt1 N1 C6 -9.0(7)
N1' Pt1 N1 C2 -3.4(6)
N11 Pt1 N1 C2 -5.1(116)
N12 Pt1 N1 C2 172.3(6)
C6 N1 C2 C3 -0.1(13)
Pt1 N1 C2 C3 178.8(7)
C6 N1 C2 C2' -178.0(7)
Pt1 N1 C2 C2' 0.9(10)
N1 C2 C3 N4 -0.8(15)
C2' C2 C3 N4 176.9(9)
C2 C3 N4 C5 0.1(15)
C3 N4 C5 C6 1.4(14)
C2 N1 C6 C5 1.5(12)
Pt1 N1 C6 C5 -177.2(6)
N4 C5 C6 N1 -2.3(14)
N1 Pt1 N1' C6' 179.9(7)
N11 Pt1 N1' C6' -0.1(7)
N12 Pt1 N1' C6' 98.1(33)
N1 Pt1 N1' C2' 5.7(6)
N11 Pt1 N1' C2' -174.4(6)
N12 Pt1 N1' C2' -76.1(34)
C6' N1' C2' C3' -1.7(12)
Pt1 N1' C2' C3' 173.1(7)
C6' N1' C2' C2 178.5(7)
Pt1 N1' C2' C2 -6.7(9)
N1 C2 C2' N1' 3.8(11)
C3 C2 C2' N1' -174.0(9)
N1 C2 C2' C3' -176.0(9)
C3 C2 C2' C3' 6.2(15)
N1' C2' C3' N4' 0.1(15)
C2 C2' C3' N4' 179.9(9)
C2' C3' N4' C5' 1.3(14)
C3' N4' C5' C6' -1.0(14)
C2' N1' C6' C5' 1.9(12)
Pt1 N1' C6' C5' -172.3(6)
N4' C5' C6' N1' -0.6(14)
